data_2224340
loop_
_publ_author_name
'Hern\'andez Linares, Mar\'ia-Guadalupe'
'Sandoval Ram\'irez, Jes\'us'
'Meza Reyes, Socorro'
'Montiel Smith, Sara'
'Bern\`es, Sylvain'

_publ_section_title
(20<i>S</i>,2''<i>S</i>)-20-[4'-(3''-Hydroxy-2''-methylpropyl)-3'-methylisoxazol-5-yl]-5<i>{\b</i>}-pregnan-3\b,16\b-diol
_journal_coeditor_code JJ2015
_journal_issue 12
_journal_name_full 'Acta Crystallographica Section E'
_journal_page_first o3265
_journal_page_last o3266
_journal_paper_doi 10.1107/S1600536809050478
_journal_volume 65
_journal_year 2009
_chemical_formula_iupac 'C29 H47 N O4'
_chemical_formula_moiety 'C29 H47 N O4'
_chemical_formula_sum 'C29 H47 N O4'
_chemical_formula_weight 473.68
_chemical_melting_point 500
_chemical_name_systematic
;
(20<i>S</i>,2''<i>S</i>)-20-[4'-(3''-Hydroxy-2''-methylpropyl)-3'-
methylisoxazol-5-yl]-5<i>\b</i>-pregnan-3\b,16\b-diol
;
_space_group_IT_number 4
_symmetry_cell_setting monoclinic
_symmetry_space_group_name_Hall 'P 2yb'
_symmetry_space_group_name_H-M 'P 1 21 1'
_atom_sites_solution_hydrogens geom
_atom_sites_solution_primary direct
_atom_sites_solution_secondary difmap
_audit_creation_method SHELXL-97
_cell_angle_alpha 90.00
_cell_angle_beta 98.500(13)
_cell_angle_gamma 90.00
_cell_formula_units_Z 2
_cell_length_a 6.5540(8)
_cell_length_b 30.131(4)
_cell_length_c 7.1971(10)
_cell_measurement_reflns_used 64
_cell_measurement_temperature 296.0(10)
_cell_measurement_theta_max 11.94
_cell_measurement_theta_min 3.73
_cell_volume 1405.7(3)
_computing_cell_refinement 'XSCANS (Siemens, 1996)'
_computing_data_collection 'XSCANS (Siemens, 1996)'
_computing_data_reduction 'XSCANS (Siemens, 1996)'
_computing_molecular_graphics
;
SHELXTL (Sheldrick, 2008) and Mercury (Macrae <i>et al.</i>,
2006)
;
_computing_publication_material 'SHELXL97 (Sheldrick, 2008)'
_computing_structure_refinement 'SHELXL97 (Sheldrick, 2008)'
_computing_structure_solution 'SHELXS97 (Sheldrick, 2008)'
_diffrn_ambient_temperature 296.0(10)
_diffrn_measured_fraction_theta_full 1.000
_diffrn_measured_fraction_theta_max 1.000
_diffrn_measurement_device_type 'Bruker P4'
_diffrn_measurement_method '\w scans'
_diffrn_radiation_monochromator graphite
_diffrn_radiation_source 'fine-focus sealed tube'
_diffrn_radiation_type MoK\a
_diffrn_radiation_wavelength 0.71073
_diffrn_reflns_av_R_equivalents 0.0303
_diffrn_reflns_av_sigmaI/netI 0.0264
_diffrn_reflns_limit_h_max 7
_diffrn_reflns_limit_h_min -7
_diffrn_reflns_limit_k_max 35
_diffrn_reflns_limit_k_min -35
_diffrn_reflns_limit_l_max 8
_diffrn_reflns_limit_l_min -8
_diffrn_reflns_number 8425
_diffrn_reflns_theta_full 25.00
_diffrn_reflns_theta_max 25.00
_diffrn_reflns_theta_min 2.70
_diffrn_standards_decay_% <1
_diffrn_standards_interval_count 97
_diffrn_standards_number 3
_exptl_absorpt_coefficient_mu 0.073
_exptl_absorpt_correction_type none
_exptl_crystal_colour colorless
_exptl_crystal_density_diffrn 1.119
_exptl_crystal_density_method 'not measured'
_exptl_crystal_description needle
_exptl_crystal_F_000 520
_exptl_crystal_size_max 0.6
_exptl_crystal_size_mid 0.2
_exptl_crystal_size_min 0.2
_refine_diff_density_max 0.131
_refine_diff_density_min -0.116
_refine_ls_extinction_coef 0.026(2)
_refine_ls_extinction_expression Fc^*^=kFc[1+0.001xFc^2^\l^3^/sin(2\q)]^-1/4^
_refine_ls_extinction_method 'SHELXL97 (Sheldrick, 2008)'
_refine_ls_goodness_of_fit_ref 1.065
_refine_ls_hydrogen_treatment mixed
_refine_ls_matrix_type full
_refine_ls_number_constraints 0
_refine_ls_number_parameters 322
_refine_ls_number_reflns 2534
_refine_ls_number_restraints 1
_refine_ls_restrained_S_all 1.065
_refine_ls_R_factor_all 0.0499
_refine_ls_R_factor_gt 0.0352
_refine_ls_shift/su_max 0.000
_refine_ls_shift/su_mean 0.000
_refine_ls_structure_factor_coef Fsqd
_refine_ls_weighting_details 'calc w=1/[\s^2^(Fo^2^)+(0.0410P)^2^+0.1586P] where P=(Fo^2^+2Fc^2^)/3'
_refine_ls_weighting_scheme calc
_refine_ls_wR_factor_gt 0.0808
_refine_ls_wR_factor_ref 0.0921
_reflns_number_gt 2003
_reflns_number_total 2534
_reflns_threshold_expression I>2\s(I)
_cod_data_source_file jj2015.cif
_cod_data_source_block I
_cod_original_cell_volume 1405.6(3)
_cod_original_sg_symbol_H-M 'P 21'
_cod_database_code 2224340
_cod_database_fobs_code 2224340

loop_
_symmetry_equiv_pos_as_xyz
'x, y, z'
'-x, y+1/2, -z'

loop_
_atom_site_type_symbol
_atom_site_label
_atom_site_fract_x
_atom_site_fract_y
_atom_site_fract_z
_atom_site_U_iso_or_equiv
_atom_site_adp_type
_atom_site_calc_flag
_atom_site_refinement_flags
_atom_site_occupancy
_atom_site_disorder_assembly
_atom_site_disorder_group
C C1 0.6068(5) 0.66437(9) 0.3655(4) 0.0550(8) Uani d . 1 . .
H H1B 0.7108 0.6874 0.3689 0.066 Uiso calc R 1 . .
H H1C 0.5438 0.6608 0.2357 0.066 Uiso calc R 1 . .
C C2 0.4435(5) 0.67967(10) 0.4788(5) 0.0647(9) Uani d . 1 . .
H H2A 0.3322 0.6581 0.4669 0.078 Uiso calc R 1 . .
H H2B 0.3868 0.7077 0.4293 0.078 Uiso calc R 1 . .
C C3 0.5310(6) 0.68522(11) 0.6842(5) 0.0726(9) Uani d . 1 . .
H H3A 0.4185 0.6922 0.7551 0.087 Uiso calc R 1 . .
C C4 0.6348(6) 0.64271(11) 0.7600(5) 0.0747(10) Uani d . 1 . .
H H4A 0.5305 0.6199 0.7616 0.090 Uiso calc R 1 . .
H H4B 0.6991 0.6476 0.8887 0.090 Uiso calc R 1 . .
C C5 0.7976(5) 0.62606(10) 0.6460(4) 0.0622(8) Uani d . 1 . .
H H5A 0.9072 0.6484 0.6565 0.075 Uiso calc R 1 . .
C C6 0.8957(7) 0.58263(12) 0.7296(5) 0.0806(11) Uani d . 1 . .
H H6B 1.0192 0.5765 0.6745 0.097 Uiso calc R 1 . .
H H6C 0.9364 0.5864 0.8638 0.097 Uiso calc R 1 . .
C C7 0.7507(7) 0.54323(11) 0.6954(5) 0.0737(10) Uani d . 1 . .
H H7A 0.6348 0.5477 0.7629 0.088 Uiso calc R 1 . .
H H7B 0.8227 0.5166 0.7443 0.088 Uiso calc R 1 . .
C C8 0.6706(5) 0.53673(9) 0.4874(4) 0.0524(7) Uani d . 1 . .
H H8A 0.7884 0.5303 0.4221 0.063 Uiso calc R 1 . .
C C9 0.5657(5) 0.57996(9) 0.4041(4) 0.0467(6) Uani d . 1 . .
H H9D 0.4531 0.5861 0.4760 0.056 Uiso calc R 1 . .
C C10 0.7136(4) 0.62065(9) 0.4332(4) 0.0504(7) Uani d . 1 . .
C C11 0.4650(5) 0.57340(9) 0.1993(4) 0.0531(7) Uani d . 1 . .
H H11B 0.3837 0.5995 0.1593 0.064 Uiso calc R 1 . .
H H11C 0.5729 0.5711 0.1210 0.064 Uiso calc R 1 . .
C C12 0.3259(5) 0.53243(9) 0.1663(4) 0.0534(7) Uani d . 1 . .
H H12A 0.2800 0.5290 0.0327 0.064 Uiso calc R 1 . .
H H12B 0.2049 0.5368 0.2272 0.064 Uiso calc R 1 . .
C C13 0.4376(4) 0.48992(8) 0.2428(4) 0.0448(6) Uani d . 1 . .
C C14 0.5181(5) 0.49856(9) 0.4517(4) 0.0519(7) Uani d . 1 . .
H H14C 0.3978 0.5071 0.5098 0.062 Uiso calc R 1 . .
C C15 0.5816(6) 0.45203(10) 0.5279(4) 0.0640(9) Uani d . 1 . .
H H15C 0.7132 0.4433 0.4931 0.077 Uiso calc R 1 . .
H H15D 0.5907 0.4510 0.6635 0.077 Uiso calc R 1 . .
C C16 0.4078(5) 0.42238(9) 0.4337(4) 0.0531(7) Uani d . 1 . .
H H16B 0.3074 0.4196 0.5213 0.064 Uiso calc R 1 . .
C C17 0.2987(4) 0.44850(9) 0.2579(4) 0.0476(7) Uani d . 1 . .
H H17C 0.1690 0.4597 0.2923 0.057 Uiso calc R 1 . .
C C18 0.6125(5) 0.47874(10) 0.1303(4) 0.0528(7) Uani d . 1 . .
H H18A 0.7116 0.5024 0.1432 0.079 Uiso calc R 1 . .
H H18B 0.5567 0.4751 0.0001 0.079 Uiso calc R 1 . .
H H18C 0.6784 0.4517 0.1772 0.079 Uiso calc R 1 . .
C C19 0.8950(5) 0.61529(13) 0.3227(6) 0.0778(10) Uani d . 1 . .
H H19B 0.8434 0.6123 0.1913 0.117 Uiso calc R 1 . .
H H19C 0.9725 0.5893 0.3655 0.117 Uiso calc R 1 . .
H H19D 0.9827 0.6409 0.3420 0.117 Uiso calc R 1 . .
C C20 0.2387(5) 0.41917(9) 0.0833(4) 0.0504(7) Uani d . 1 . .
H H20B 0.3654 0.4067 0.0478 0.061 Uiso calc R 1 . .
C C21 0.1250(5) 0.44472(10) -0.0881(5) 0.0631(8) Uani d . 1 . .
H H21C 0.0756 0.4241 -0.1861 0.095 Uiso calc R 1 . .
H H21D 0.2184 0.4653 -0.1331 0.095 Uiso calc R 1 . .
H H21E 0.0105 0.4606 -0.0515 0.095 Uiso calc R 1 . .
C C22 0.1037(4) 0.38157(9) 0.1246(4) 0.0499(7) Uani d . 1 . .
O O23 -0.0587(3) 0.39290(7) 0.2120(4) 0.0703(7) Uani d . 1 . .
N N24 -0.1752(4) 0.35417(10) 0.2322(4) 0.0703(8) Uani d . 1 . .
C C25 -0.0791(5) 0.32195(10) 0.1605(4) 0.0538(7) Uani d . 1 . .
C C26 0.1011(4) 0.33757(9) 0.0881(4) 0.0445(6) Uani d . 1 . .
C C27 -0.1567(5) 0.27556(11) 0.1658(5) 0.0661(9) Uani d . 1 . .
H H27D -0.2718 0.2748 0.2340 0.099 Uiso calc R 1 . .
H H27E -0.0487 0.2568 0.2268 0.099 Uiso calc R 1 . .
H H27F -0.1994 0.2652 0.0399 0.099 Uiso calc R 1 . .
C C28 0.2554(4) 0.31208(9) -0.0033(4) 0.0474(6) Uani d . 1 . .
H H28C 0.2499 0.2812 0.0334 0.057 Uiso calc R 1 . .
H H28D 0.3922 0.3231 0.0446 0.057 Uiso calc R 1 . .
C C29 0.2250(5) 0.31457(10) -0.2173(4) 0.0554(7) Uani d . 1 . .
H H29C 0.2155 0.3459 -0.2545 0.067 Uiso calc R 1 . .
C C30 0.0285(6) 0.2913(2) -0.3036(6) 0.123(2) Uani d . 1 . .
H H30B 0.0167 0.2925 -0.4381 0.185 Uiso calc R 1 . .
H H30C -0.0882 0.3059 -0.2641 0.185 Uiso calc R 1 . .
H H30D 0.0325 0.2609 -0.2633 0.185 Uiso calc R 1 . .
C C31 0.4103(5) 0.29436(10) -0.2882(4) 0.0624(8) Uani d . 1 . .
H H31C 0.5325 0.3107 -0.2351 0.075 Uiso calc R 1 . .
H H31D 0.4266 0.2641 -0.2429 0.075 Uiso calc R 1 . .
O O32 0.3985(5) 0.29406(8) -0.4864(3) 0.0788(8) Uani d . 1 . .
H H32 0.411(8) 0.3187(17) -0.533(7) 0.118 Uiso d . 1 . .
O O33 0.4750(3) 0.37840(6) 0.3970(3) 0.0570(6) Uani d . 1 . .
H H33 0.584(6) 0.3790(14) 0.345(5) 0.086 Uiso d . 1 . .
O O34 0.6814(5) 0.71965(8) 0.7127(4) 0.0898(9) Uani d . 1 . .
H H34 0.633(9) 0.743(2) 0.640(8) 0.135 Uiso d . 1 . .

loop_
_atom_site_aniso_label
_atom_site_aniso_U_11
_atom_site_aniso_U_22
_atom_site_aniso_U_33
_atom_site_aniso_U_12
_atom_site_aniso_U_13
_atom_site_aniso_U_23
C1 0.0655(19) 0.0375(15) 0.0597(18) -0.0086(14) 0.0013(15) 0.0075(13)
C2 0.0618(19) 0.0362(16) 0.093(3) 0.0006(14) 0.0010(18) 0.0017(16)
C3 0.095(3) 0.0424(17) 0.083(2) 0.0033(18) 0.023(2) -0.0076(16)
C4 0.121(3) 0.0451(18) 0.058(2) 0.007(2) 0.011(2) -0.0015(15)
C5 0.079(2) 0.0448(17) 0.0573(19) 0.0017(15) -0.0073(16) 0.0000(14)
C6 0.103(3) 0.059(2) 0.069(2) 0.020(2) -0.025(2) -0.0043(16)
C7 0.113(3) 0.0437(17) 0.0565(19) 0.0123(18) -0.0130(19) 0.0027(15)
C8 0.0696(18) 0.0367(14) 0.0490(15) 0.0109(14) 0.0029(14) 0.0027(12)
C9 0.0567(16) 0.0361(14) 0.0479(15) 0.0046(12) 0.0099(13) 0.0014(11)
C10 0.0530(16) 0.0428(16) 0.0547(17) 0.0034(13) 0.0049(13) 0.0003(13)
C11 0.0653(18) 0.0342(14) 0.0564(17) 0.0034(13) -0.0019(14) 0.0071(12)
C12 0.0599(17) 0.0362(14) 0.0618(18) 0.0071(14) 0.0009(14) 0.0048(13)
C13 0.0552(16) 0.0327(14) 0.0479(15) 0.0084(12) 0.0124(13) 0.0024(11)
C14 0.0733(19) 0.0364(14) 0.0471(16) 0.0132(13) 0.0124(14) 0.0045(12)
C15 0.103(3) 0.0400(16) 0.0488(16) 0.0108(17) 0.0088(17) 0.0070(13)
C16 0.075(2) 0.0361(15) 0.0540(16) 0.0108(14) 0.0284(15) 0.0070(13)
C17 0.0568(16) 0.0341(14) 0.0555(16) 0.0111(12) 0.0205(13) 0.0027(12)
C18 0.0611(17) 0.0425(15) 0.0582(17) 0.0037(14) 0.0198(14) 0.0022(13)
C19 0.064(2) 0.083(3) 0.090(3) -0.009(2) 0.0209(19) -0.003(2)
C20 0.0600(17) 0.0341(14) 0.0601(17) 0.0051(13) 0.0185(14) 0.0018(13)
C21 0.079(2) 0.0459(17) 0.0633(19) 0.0029(16) 0.0076(16) 0.0018(14)
C22 0.0503(16) 0.0408(15) 0.0615(17) 0.0074(13) 0.0175(13) 0.0019(13)
O23 0.0679(14) 0.0463(12) 0.1057(18) 0.0066(11) 0.0431(13) -0.0007(11)
N24 0.0619(16) 0.0570(16) 0.099(2) 0.0012(14) 0.0343(15) 0.0019(15)
C25 0.0506(16) 0.0491(17) 0.0618(18) -0.0001(13) 0.0082(13) 0.0058(14)
C26 0.0462(15) 0.0391(14) 0.0484(15) 0.0026(12) 0.0076(12) 0.0026(12)
C27 0.0631(19) 0.0566(19) 0.077(2) -0.0153(16) 0.0056(16) 0.0095(16)
C28 0.0504(15) 0.0388(14) 0.0523(16) 0.0052(12) 0.0055(12) -0.0025(12)
C29 0.0638(18) 0.0488(16) 0.0545(17) 0.0065(14) 0.0117(14) 0.0048(13)
C30 0.077(2) 0.224(7) 0.065(2) -0.029(3) 0.000(2) -0.032(3)
C31 0.087(2) 0.0444(17) 0.0610(19) 0.0047(16) 0.0275(16) 0.0000(15)
O32 0.139(2) 0.0432(12) 0.0641(14) -0.0046(14) 0.0467(14) 0.0002(11)
O33 0.0660(13) 0.0314(10) 0.0785(14) 0.0066(9) 0.0266(11) 0.0099(10)
O34 0.128(2) 0.0423(13) 0.0880(19) -0.0053(14) -0.0196(17) -0.0085(12)

loop_
_atom_type_symbol
_atom_type_description
_atom_type_scat_dispersion_real
_atom_type_scat_dispersion_imag
_atom_type_scat_source
C C 0.0033 0.0016 'International Tables Vol C Tables 4.2.6.8 and 6.1.1.4'
H H 0.0000 0.0000 'International Tables Vol C Tables 4.2.6.8 and 6.1.1.4'
N N 0.0061 0.0033 'International Tables Vol C Tables 4.2.6.8 and 6.1.1.4'
O O 0.0106 0.0060 'International Tables Vol C Tables 4.2.6.8 and 6.1.1.4'

loop_
_geom_angle_atom_site_label_1
_geom_angle_atom_site_label_2
_geom_angle_atom_site_label_3
_geom_angle_site_symmetry_1
_geom_angle_site_symmetry_3
_geom_angle
_geom_angle_publ_flag
C2 C1 C10 . . 114.6(3) ?
C2 C1 H1B . . 108.6 ?
C10 C1 H1B . . 108.6 ?
C2 C1 H1C . . 108.6 ?
C10 C1 H1C . . 108.6 ?
H1B C1 H1C . . 107.6 ?
C1 C2 C3 . . 111.4(3) ?
C1 C2 H2A . . 109.4 ?
C3 C2 H2A . . 109.4 ?
C1 C2 H2B . . 109.4 ?
C3 C2 H2B . . 109.4 ?
H2A C2 H2B . . 108.0 ?
O34 C3 C2 . . 112.0(3) ?
O34 C3 C4 . . 107.5(3) ?
C2 C3 C4 . . 110.1(3) ?
O34 C3 H3A . . 109.1 ?
C2 C3 H3A . . 109.1 ?
C4 C3 H3A . . 109.1 ?
C3 C4 C5 . . 113.4(3) ?
C3 C4 H4A . . 108.9 ?
C5 C4 H4A . . 108.9 ?
C3 C4 H4B . . 108.9 ?
C5 C4 H4B . . 108.9 ?
H4A C4 H4B . . 107.7 ?
C4 C5 C6 . . 110.8(3) ?
C4 C5 C10 . . 112.9(3) ?
C6 C5 C10 . . 111.2(3) ?
C4 C5 H5A . . 107.2 ?
C6 C5 H5A . . 107.2 ?
C10 C5 H5A . . 107.2 ?
C7 C6 C5 . . 112.7(3) ?
C7 C6 H6B . . 109.1 ?
C5 C6 H6B . . 109.1 ?
C7 C6 H6C . . 109.1 ?
C5 C6 H6C . . 109.1 ?
H6B C6 H6C . . 107.8 ?
C6 C7 C8 . . 112.1(3) ?
C6 C7 H7A . . 109.2 ?
C8 C7 H7A . . 109.2 ?
C6 C7 H7B . . 109.2 ?
C8 C7 H7B . . 109.2 ?
H7A C7 H7B . . 107.9 ?
C14 C8 C7 . . 112.7(3) ?
C14 C8 C9 . . 109.1(2) ?
C7 C8 C9 . . 109.9(2) ?
C14 C8 H8A . . 108.4 ?
C7 C8 H8A . . 108.4 ?
C9 C8 H8A . . 108.4 ?
C11 C9 C8 . . 111.5(2) ?
C11 C9 C10 . . 113.6(2) ?
C8 C9 C10 . . 112.2(2) ?
C11 C9 H9D . . 106.3 ?
C8 C9 H9D . . 106.3 ?
C10 C9 H9D . . 106.3 ?
C19 C10 C1 . . 106.1(3) ?
C19 C10 C5 . . 109.4(3) ?
C1 C10 C5 . . 107.5(2) ?
C19 C10 C9 . . 111.2(2) ?
C1 C10 C9 . . 112.7(2) ?
C5 C10 C9 . . 109.7(2) ?
C12 C11 C9 . . 114.4(2) ?
C12 C11 H11B . . 108.7 ?
C9 C11 H11B . . 108.7 ?
C12 C11 H11C . . 108.7 ?
C9 C11 H11C . . 108.7 ?
H11B C11 H11C . . 107.6 ?
C11 C12 C13 . . 112.0(2) ?
C11 C12 H12A . . 109.2 ?
C13 C12 H12A . . 109.2 ?
C11 C12 H12B . . 109.2 ?
C13 C12 H12B . . 109.2 ?
H12A C12 H12B . . 107.9 ?
C18 C13 C12 . . 110.3(2) ?
C18 C13 C14 . . 112.2(2) ?
C12 C13 C14 . . 106.6(2) ?
C18 C13 C17 . . 110.5(2) ?
C12 C13 C17 . . 116.1(2) ?
C14 C13 C17 . . 100.8(2) ?
C8 C14 C13 . . 114.5(2) ?
C8 C14 C15 . . 119.5(3) ?
C13 C14 C15 . . 103.3(2) ?
C8 C14 H14C . . 106.2 ?
C13 C14 H14C . . 106.2 ?
C15 C14 H14C . . 106.2 ?
C16 C15 C14 . . 103.3(3) ?
C16 C15 H15C . . 111.1 ?
C14 C15 H15C . . 111.1 ?
C16 C15 H15D . . 111.1 ?
C14 C15 H15D . . 111.1 ?
H15C C15 H15D . . 109.1 ?
O33 C16 C15 . . 113.2(3) ?
O33 C16 C17 . . 115.5(2) ?
C15 C16 C17 . . 106.6(2) ?
O33 C16 H16B . . 107.0 ?
C15 C16 H16B . . 107.0 ?
C17 C16 H16B . . 107.0 ?
C20 C17 C13 . . 119.0(2) ?
C20 C17 C16 . . 113.6(2) ?
C13 C17 C16 . . 104.9(2) ?
C20 C17 H17C . . 106.2 ?
C13 C17 H17C . . 106.2 ?
C16 C17 H17C . . 106.2 ?
C13 C18 H18A . . 109.5 ?
C13 C18 H18B . . 109.5 ?
H18A C18 H18B . . 109.5 ?
C13 C18 H18C . . 109.5 ?
H18A C18 H18C . . 109.5 ?
H18B C18 H18C . . 109.5 ?
C10 C19 H19B . . 109.5 ?
C10 C19 H19C . . 109.5 ?
H19B C19 H19C . . 109.5 ?
C10 C19 H19D . . 109.5 ?
H19B C19 H19D . . 109.5 ?
H19C C19 H19D . . 109.5 ?
C22 C20 C17 . . 111.1(2) ?
C22 C20 C21 . . 107.8(2) ?
C17 C20 C21 . . 113.6(2) ?
C22 C20 H20B . . 108.1 ?
C17 C20 H20B . . 108.1 ?
C21 C20 H20B . . 108.1 ?
C20 C21 H21C . . 109.5 ?
C20 C21 H21D . . 109.5 ?
H21C C21 H21D . . 109.5 ?
C20 C21 H21E . . 109.5 ?
H21C C21 H21E . . 109.5 ?
H21D C21 H21E . . 109.5 ?
C26 C22 O23 . . 110.4(3) ?
C26 C22 C20 . . 134.1(3) ?
O23 C22 C20 . . 115.4(2) ?
C22 O23 N24 . . 108.2(2) ?
C25 N24 O23 . . 105.9(2) ?
N24 C25 C26 . . 111.7(3) ?
N24 C25 C27 . . 120.1(3) ?
C26 C25 C27 . . 128.1(3) ?
C22 C26 C25 . . 103.8(2) ?
C22 C26 C28 . . 126.8(3) ?
C25 C26 C28 . . 129.5(3) ?
C25 C27 H27D . . 109.5 ?
C25 C27 H27E . . 109.5 ?
H27D C27 H27E . . 109.5 ?
C25 C27 H27F . . 109.5 ?
H27D C27 H27F . . 109.5 ?
H27E C27 H27F . . 109.5 ?
C26 C28 C29 . . 115.0(2) ?
C26 C28 H28C . . 108.5 ?
C29 C28 H28C . . 108.5 ?
C26 C28 H28D . . 108.5 ?
C29 C28 H28D . . 108.5 ?
H28C C28 H28D . . 107.5 ?
C31 C29 C30 . . 110.6(3) ?
C31 C29 C28 . . 109.2(2) ?
C30 C29 C28 . . 111.5(3) ?
C31 C29 H29C . . 108.5 ?
C30 C29 H29C . . 108.5 ?
C28 C29 H29C . . 108.5 ?
C29 C30 H30B . . 109.5 ?
C29 C30 H30C . . 109.5 ?
H30B C30 H30C . . 109.5 ?
C29 C30 H30D . . 109.5 ?
H30B C30 H30D . . 109.5 ?
H30C C30 H30D . . 109.5 ?
O32 C31 C29 . . 114.5(3) ?
O32 C31 H31C . . 108.6 ?
C29 C31 H31C . . 108.6 ?
O32 C31 H31D . . 108.6 ?
C29 C31 H31D . . 108.6 ?
H31C C31 H31D . . 107.6 ?
C31 O32 H32 . . 114(3) ?
C16 O33 H33 . . 111(3) ?
C3 O34 H34 . . 108(4) ?

loop_
_geom_bond_atom_site_label_1
_geom_bond_atom_site_label_2
_geom_bond_site_symmetry_2
_geom_bond_distance
_geom_bond_publ_flag
C1 C2 . 1.511(5) ?
C1 C10 . 1.537(4) ?
C1 H1B . 0.9700 ?
C1 H1C . 0.9700 ?
C2 C3 . 1.514(5) ?
C2 H2A . 0.9700 ?
C2 H2B . 0.9700 ?
C3 O34 . 1.425(4) ?
C3 C4 . 1.514(5) ?
C3 H3A . 0.9800 ?
C4 C5 . 1.524(5) ?
C4 H4A . 0.9700 ?
C4 H4B . 0.9700 ?
C5 C6 . 1.540(5) ?
C5 C10 . 1.558(4) ?
C5 H5A . 0.9800 ?
C6 C7 . 1.518(5) ?
C6 H6B . 0.9700 ?
C6 H6C . 0.9700 ?
C7 C8 . 1.524(4) ?
C7 H7A . 0.9700 ?
C7 H7B . 0.9700 ?
C8 C14 . 1.521(4) ?
C8 C9 . 1.551(4) ?
C8 H8A . 0.9800 ?
C9 C11 . 1.536(4) ?
C9 C10 . 1.558(4) ?
C9 H9D . 0.9800 ?
C10 C19 . 1.534(4) ?
C11 C12 . 1.532(4) ?
C11 H11B . 0.9700 ?
C11 H11C . 0.9700 ?
C12 C13 . 1.536(4) ?
C12 H12A . 0.9700 ?
C12 H12B . 0.9700 ?
C13 C18 . 1.535(4) ?
C13 C14 . 1.540(4) ?
C13 C17 . 1.558(4) ?
C14 C15 . 1.540(4) ?
C14 H14C . 0.9800 ?
C15 C16 . 1.525(5) ?
C15 H15C . 0.9700 ?
C15 H15D . 0.9700 ?
C16 O33 . 1.433(3) ?
C16 C17 . 1.569(4) ?
C16 H16B . 0.9800 ?
C17 C20 . 1.539(4) ?
C17 H17C . 0.9800 ?
C18 H18A . 0.9600 ?
C18 H18B . 0.9600 ?
C18 H18C . 0.9600 ?
C19 H19B . 0.9600 ?
C19 H19C . 0.9600 ?
C19 H19D . 0.9600 ?
C20 C22 . 1.494(4) ?
C20 C21 . 1.549(4) ?
C20 H20B . 0.9800 ?
C21 H21C . 0.9600 ?
C21 H21D . 0.9600 ?
C21 H21E . 0.9600 ?
C22 C26 . 1.351(4) ?
C22 O23 . 1.358(3) ?
O23 N24 . 1.414(3) ?
N24 C25 . 1.304(4) ?
C25 C26 . 1.438(4) ?
C25 C27 . 1.490(4) ?
C26 C28 . 1.497(4) ?
C27 H27D . 0.9600 ?
C27 H27E . 0.9600 ?
C27 H27F . 0.9600 ?
C28 C29 . 1.525(4) ?
C28 H28C . 0.9700 ?
C28 H28D . 0.9700 ?
C29 C31 . 1.513(4) ?
C29 C30 . 1.517(5) ?
C29 H29C . 0.9800 ?
C30 H30B . 0.9600 ?
C30 H30C . 0.9600 ?
C30 H30D . 0.9600 ?
C31 O32 . 1.417(4) ?
C31 H31C . 0.9700 ?
C31 H31D . 0.9700 ?
O32 H32 . 0.82(5) ?
O33 H33 . 0.85(4) ?
O34 H34 . 0.90(6) ?

loop_
_geom_hbond_atom_site_label_D
_geom_hbond_atom_site_label_H
_geom_hbond_atom_site_label_A
_geom_hbond_site_symmetry_A
_geom_hbond_distance_DH
_geom_hbond_distance_HA
_geom_hbond_distance_DA
_geom_hbond_angle_DHA
_geom_hbond_publ_flag
O32 H32 O33 1_554 0.82(5) 1.93(5) 2.746(3) 170(5) yes
O33 H33 N24 1_655 0.85(4) 2.03(4) 2.828(3) 157(4) yes
O34 H34 O32 2_655 0.90(6) 1.89(6) 2.775(4) 166(5) yes
O33 H33 O23 1_655 0.85(4) 2.69(4) 3.536(3) 171(4) yes
C18 H18C O23 1_655 0.96 2.46 3.362(4) 156.9 yes
C28 H28C O34 2_646 0.97 2.60 3.471(4) 150.2 yes

loop_
_geom_torsion_atom_site_label_1
_geom_torsion_atom_site_label_2
_geom_torsion_atom_site_label_3
_geom_torsion_atom_site_label_4
_geom_torsion_site_symmetry_1
_geom_torsion_site_symmetry_2
_geom_torsion_site_symmetry_3
_geom_torsion_site_symmetry_4
_geom_torsion
_geom_torsion_publ_flag
C10 C1 C2 C3 . . . . 57.4(3) ?
C1 C2 C3 O34 . . . . 64.8(3) ?
C1 C2 C3 C4 . . . . -54.7(4) ?
O34 C3 C4 C5 . . . . -68.1(4) ?
C2 C3 C4 C5 . . . . 54.2(4) ?
C3 C4 C5 C6 . . . . -179.6(3) ?
C3 C4 C5 C10 . . . . -54.1(4) ?
C4 C5 C6 C7 . . . . 72.2(4) ?
C10 C5 C6 C7 . . . . -54.2(4) ?
C5 C6 C7 C8 . . . . 55.6(4) ?
C6 C7 C8 C14 . . . . -177.6(3) ?
C6 C7 C8 C9 . . . . -55.7(4) ?
C14 C8 C9 C11 . . . . -50.7(3) ?
C7 C8 C9 C11 . . . . -174.7(3) ?
C14 C8 C9 C10 . . . . -179.4(2) ?
C7 C8 C9 C10 . . . . 56.6(3) ?
C2 C1 C10 C19 . . . . -170.8(3) ?
C2 C1 C10 C5 . . . . -53.8(3) ?
C2 C1 C10 C9 . . . . 67.2(3) ?
C4 C5 C10 C19 . . . . 166.0(3) ?
C6 C5 C10 C19 . . . . -68.8(4) ?
C4 C5 C10 C1 . . . . 51.2(3) ?
C6 C5 C10 C1 . . . . 176.4(3) ?
C4 C5 C10 C9 . . . . -71.8(3) ?
C6 C5 C10 C9 . . . . 53.5(4) ?
C11 C9 C10 C19 . . . . -62.0(3) ?
C8 C9 C10 C19 . . . . 65.5(3) ?
C11 C9 C10 C1 . . . . 57.0(3) ?
C8 C9 C10 C1 . . . . -175.5(2) ?
C11 C9 C10 C5 . . . . 176.8(2) ?
C8 C9 C10 C5 . . . . -55.7(3) ?
C8 C9 C11 C12 . . . . 49.7(3) ?
C10 C9 C11 C12 . . . . 177.6(2) ?
C9 C11 C12 C13 . . . . -53.1(3) ?
C11 C12 C13 C18 . . . . -66.6(3) ?
C11 C12 C13 C14 . . . . 55.4(3) ?
C11 C12 C13 C17 . . . . 166.7(2) ?
C7 C8 C14 C13 . . . . -178.4(3) ?
C9 C8 C14 C13 . . . . 59.3(3) ?
C7 C8 C14 C15 . . . . -55.2(4) ?
C9 C8 C14 C15 . . . . -177.6(3) ?
C18 C13 C14 C8 . . . . 59.7(3) ?
C12 C13 C14 C8 . . . . -61.1(3) ?
C17 C13 C14 C8 . . . . 177.3(2) ?
C18 C13 C14 C15 . . . . -71.8(3) ?
C12 C13 C14 C15 . . . . 167.4(3) ?
C17 C13 C14 C15 . . . . 45.8(3) ?
C8 C14 C15 C16 . . . . -169.8(2) ?
C13 C14 C15 C16 . . . . -41.3(3) ?
C14 C15 C16 O33 . . . . 148.1(2) ?
C14 C15 C16 C17 . . . . 20.0(3) ?
C18 C13 C17 C20 . . . . -42.3(3) ?
C12 C13 C17 C20 . . . . 84.3(3) ?
C14 C13 C17 C20 . . . . -161.1(2) ?
C18 C13 C17 C16 . . . . 86.1(3) ?
C12 C13 C17 C16 . . . . -147.3(2) ?
C14 C13 C17 C16 . . . . -32.7(2) ?
O33 C16 C17 C20 . . . . 12.9(3) ?
C15 C16 C17 C20 . . . . 139.6(3) ?
O33 C16 C17 C13 . . . . -118.7(2) ?
C15 C16 C17 C13 . . . . 8.0(3) ?
C13 C17 C20 C22 . . . . -179.3(2) ?
C16 C17 C20 C22 . . . . 56.4(3) ?
C13 C17 C20 C21 . . . . -57.6(3) ?
C16 C17 C20 C21 . . . . 178.2(3) ?
C17 C20 C22 C26 . . . . -134.1(3) ?
C21 C20 C22 C26 . . . . 100.9(4) ?
C17 C20 C22 O23 . . . . 48.8(3) ?
C21 C20 C22 O23 . . . . -76.2(3) ?
C26 C22 O23 N24 . . . . -0.6(3) ?
C20 C22 O23 N24 . . . . 177.2(2) ?
C22 O23 N24 C25 . . . . 0.9(3) ?
O23 N24 C25 C26 . . . . -0.8(3) ?
O23 N24 C25 C27 . . . . 177.5(3) ?
O23 C22 C26 C25 . . . . 0.1(3) ?
C20 C22 C26 C25 . . . . -177.1(3) ?
O23 C22 C26 C28 . . . . -178.8(2) ?
C20 C22 C26 C28 . . . . 4.0(5) ?
N24 C25 C26 C22 . . . . 0.5(4) ?
C27 C25 C26 C22 . . . . -177.7(3) ?
N24 C25 C26 C28 . . . . 179.3(3) ?
C27 C25 C26 C28 . . . . 1.2(5) ?
C22 C26 C28 C29 . . . . -81.4(4) ?
C25 C26 C28 C29 . . . . 100.0(3) ?
C26 C28 C29 C31 . . . . 170.2(2) ?
C26 C28 C29 C30 . . . . -67.2(4) ?
C30 C29 C31 O32 . . . . 55.9(4) ?
C28 C29 C31 O32 . . . . 179.0(3) ?

loop_
_cod_related_entry_id
_cod_related_entry_database
_cod_related_entry_code
1 ChemSpider 24743979
